data_2102063
loop_
_publ_author_name
'Kaduk, James A.'

_publ_section_title
;
 Terephthalate salts: salts of monopositive cations
;
_journal_issue 3
_journal_name_full 'Acta Crystallographica Section B'
_journal_page_first 474
_journal_page_last 485
_journal_paper_doi 10.1107/S0108768199014718
_journal_volume 56
_journal_year 2000
_chemical_formula_sum 'C8 H16 N2 O4'
_space_group_IT_number 29
_symmetry_cell_setting orthorhombic
_symmetry_space_group_name_Hall 'P 2c -2b'
_symmetry_space_group_name_H-M 'P b c 21'
_audit_creation_method 'from EXP file using GSAS2CIF'
_cell_angle_alpha 90.0
_cell_angle_beta 90.0
_cell_angle_gamma 90.0
_cell_formula_units_Z 4
_cell_length_a 4.0053(5)
_cell_length_b 11.814(2)
_cell_length_c 20.186(2)
_computing_structure_refinement GSAS
_diffrn_radiation_wavelength 1.540629
_refine_ls_goodness_of_fit_all 2.71
_refine_ls_number_parameters 38
_refine_ls_number_restraints 10
_refine_ls_shift/esd_max .11
_refine_ls_shift/esd_mean .02
_reflns_number_observed 423
_cod_data_source_file bk0069.cif
_cod_database_code 2102063

loop_
_symmetry_equiv_pos_as_xyz
+x,+y,+z
-x,+y+1/2,+z
+x,-y+1/2,+z+1/2
-x,-y,+z+1/2

loop_
_atom_site_label
_atom_site_fract_x
_atom_site_fract_y
_atom_site_fract_z
_atom_site_U_iso_or_equiv
_atom_site_thermal_displace_type
_atom_site_occupancy
C1 -.157(5) -.0853(11) .0389(13) .043(6) Uiso 1.0
C2 -.088 -.1934 .0152 .043(6) Uiso 1.0
C3 -.171 -.2222 -.0496 .043(6) Uiso 1.0
C4 -.323 -.1429 -.0907 .043(6) Uiso 1.0
C5 -.392 -.0348 -.0670 .043(6) Uiso 1.0
C6 -.309 -.0059 -.0022 .043(6) Uiso 1.0
C7 -.067 -.0541 .1089 .004(3) Uiso 1.0
C8 -.413 -.1740 -.1607 .004(3) Uiso 1.0
H2 .017 -.2481 .0436 .06 Uiso 1.0
H3 -.123 -.2968 -.0659 .06 Uiso 1.0
H5 -.497 .0199 -.0953 .06 Uiso 1.0
H6 -.357 .0686 .0142 .06 Uiso 1.0
O9 -.070(5) -.1366(19) .15168 .004(3) Uiso 1.0
O10 .001(5) .0464(17) .127(2) .004(3) Uiso 1.0
O11 -.550(5) -.107(2) -.1998(8) .004(3) Uiso 1.0
O12 -.483(5) -.2860(16) -.168(2) .004(3) Uiso 1.0
N13 .504(4) .190(3) .178(2) .04 Uiso 1.0
H13a .445 .2635 .1747 .06 Uiso 1.0
H13b .329 .1462 .1671 .06 Uiso 1.0
H13c .674 .1763 .1498 .06 Uiso 1.0
H13d .569 .1750 .2195 .06 Uiso 1.0
N14 .933(6) .923(3) .282(2) .04 Uiso 1.0
H14a 1.084 .8666 .2784 .06 Uiso 1.0
H14b .911 .9428 .3246 .06 Uiso 1.0
H14c 1.001 .9827 .2580 .06 Uiso 1.0
H14d .735 .8983 .2662 .06 Uiso 1.0

loop_
_atom_type_symbol
C
H
O
N
